data_4109908
loop_
_publ_author_name
'Bryan J. Cowen'
'Scott J. Miller'

_publ_section_title
;
 Enantioselective [3 + 2]-Cycloadditions Catalyzed by a Protected,
 Multifunctional Phosphine-Containing \a-Amino Acid
;
_journal_name_full 'Journal of the American Chemical Society'
_journal_page_first 10988
_journal_page_last 10989
_journal_paper_doi 10.1021/ja0734243
_journal_volume 129
_journal_year 2007
_chemical_formula_sum 'C28 H25 Br N2 O2'
_chemical_formula_weight 501.41
_chemical_name_systematic
; 
 ? 
;
_space_group_IT_number 19
_symmetry_cell_setting orthorhombic
_symmetry_space_group_name_Hall 'P 2ac 2ab'
_symmetry_space_group_name_H-M 'P 21 21 21'
_atom_sites_solution_hydrogens geom
_atom_sites_solution_primary direct
_atom_sites_solution_secondary difmap
_audit_creation_method SHELXL-97
_cell_angle_alpha 90.00
_cell_angle_beta 90.00
_cell_angle_gamma 90.00
_cell_formula_units_Z 4
_cell_length_a 5.5649(11)
_cell_length_b 14.526(3)
_cell_length_c 27.408(6)
_cell_measurement_temperature 123(2)
_cell_volume 2215.5(8)
_computing_cell_refinement Denzo
_computing_data_collection 'Nonius Collect'
_computing_data_reduction Denzo
_computing_molecular_graphics 'Bruker SHELXTL'
_computing_publication_material 'Bruker SHELXTL'
_computing_structure_refinement 'SHELXL-97 (Sheldrick, 1997)'
_computing_structure_solution 'SHELXS-97 (Sheldrick, 1990)'
_diffrn_ambient_temperature 123(2)
_diffrn_measured_fraction_theta_full 0.984
_diffrn_measured_fraction_theta_max 0.984
_diffrn_measurement_device_type 'Nonius KappaCCD'
_diffrn_measurement_method '\w scans'
_diffrn_radiation_monochromator graphite
_diffrn_radiation_source 'fine-focus sealed tube'
_diffrn_radiation_type MoK\a
_diffrn_radiation_wavelength 0.71073
_diffrn_reflns_av_R_equivalents 0.0789
_diffrn_reflns_av_sigmaI/netI 0.1232
_diffrn_reflns_limit_h_max 7
_diffrn_reflns_limit_h_min -7
_diffrn_reflns_limit_k_max 19
_diffrn_reflns_limit_k_min -19
_diffrn_reflns_limit_l_max 37
_diffrn_reflns_limit_l_min -37
_diffrn_reflns_number 9906
_diffrn_reflns_theta_full 29.10
_diffrn_reflns_theta_max 29.10
_diffrn_reflns_theta_min 2.97
_exptl_absorpt_coefficient_mu 1.885
_exptl_absorpt_correction_T_max 0.8638
_exptl_absorpt_correction_T_min 0.7043
_exptl_absorpt_correction_type none
_exptl_crystal_colour colorless
_exptl_crystal_density_diffrn 1.503
_exptl_crystal_description blade
_exptl_crystal_F_000 1032
_exptl_crystal_size_max 0.20
_exptl_crystal_size_mid 0.10
_exptl_crystal_size_min 0.08
_refine_diff_density_max 0.405
_refine_diff_density_min -0.948
_refine_diff_density_rms 0.098
_refine_ls_abs_structure_details 'Flack H D (1983), Acta Cryst. A39, 876-881'
_refine_ls_abs_structure_Flack 0.013(12)
_refine_ls_extinction_method none
_refine_ls_goodness_of_fit_ref 1.013
_refine_ls_hydrogen_treatment constr
_refine_ls_matrix_type full
_refine_ls_number_parameters 298
_refine_ls_number_reflns 5703
_refine_ls_number_restraints 0
_refine_ls_restrained_S_all 1.013
_refine_ls_R_factor_all 0.1273
_refine_ls_R_factor_gt 0.0612
_refine_ls_shift/su_max 0.024
_refine_ls_shift/su_mean 0.002
_refine_ls_structure_factor_coef Fsqd
_refine_ls_weighting_details 'calc w=1/[\s^2^(Fo^2^)+(0.0550P)^2^+0.0000P] where P=(Fo^2^+2Fc^2^)/3'
_refine_ls_weighting_scheme calc
_refine_ls_wR_factor_gt 0.1060
_refine_ls_wR_factor_ref 0.1294
_reflns_number_gt 3426
_reflns_number_total 5703
_reflns_threshold_expression >2sigma(I)
_cod_data_source_file ja0734243rom20070514_034916.cif
_cod_data_source_block bc01
_cod_original_cell_volume 2215.6(8)
_cod_database_code 4109908

loop_
_symmetry_equiv_pos_as_xyz
'x, y, z'
'-x+1/2, -y, z+1/2'
'-x, y+1/2, -z+1/2'
'x+1/2, -y+1/2, -z'

loop_
_atom_site_label
_atom_site_type_symbol
_atom_site_fract_x
_atom_site_fract_y
_atom_site_fract_z
_atom_site_U_iso_or_equiv
_atom_site_adp_type
_atom_site_occupancy
_atom_site_symmetry_multiplicity
_atom_site_calc_flag
_atom_site_refinement_flags
Br1 Br 0.57528(9) -0.08370(3) 0.095145(18) 0.03793(15) Uani 1 1 d .
O1 O 0.3293(6) 0.2410(2) 0.24482(12) 0.0403(9) Uani 1 1 d .
O2 O 0.0284(6) 0.2937(2) 0.19818(12) 0.0354(8) Uani 1 1 d .
N1 N 0.1362(6) 0.0354(3) 0.31647(14) 0.0279(9) Uani 1 1 d .
N2 N 0.0315(6) 0.0572(2) 0.27279(14) 0.0305(9) Uani 1 1 d .
C1 C 0.1944(7) 0.0544(3) 0.40178(18) 0.0285(10) Uani 1 1 d .
C2 C 0.3404(8) -0.0237(3) 0.40453(19) 0.0324(11) Uani 1 1 d .
H2A H 0.3539 -0.0635 0.3772 0.039 Uiso 1 1 calc R
C3 C 0.4644(9) -0.0431(4) 0.44650(17) 0.0355(12) Uani 1 1 d .
H3A H 0.5650 -0.0959 0.4478 0.043 Uiso 1 1 calc R
C4 C 0.4449(10) 0.0136(3) 0.48741(18) 0.0371(12) Uani 1 1 d .
H4A H 0.5313 0.0001 0.5164 0.044 Uiso 1 1 calc R
C5 C 0.2980(9) 0.0892(4) 0.48475(17) 0.0382(12) Uani 1 1 d .
H5A H 0.2846 0.1281 0.5125 0.046 Uiso 1 1 calc R
C6 C 0.1662(8) 0.1115(3) 0.44256(18) 0.0308(12) Uani 1 1 d .
C7 C 0.0009(9) 0.1922(3) 0.44033(19) 0.0397(13) Uani 1 1 d .
H7A H 0.0918 0.2471 0.4295 0.048 Uiso 1 1 calc R
H7B H -0.0630 0.2048 0.4734 0.048 Uiso 1 1 calc R
C8 C -0.2064(8) 0.1755(3) 0.4056(2) 0.0366(11) Uani 1 1 d .
H8A H -0.3107 0.2307 0.4047 0.044 Uiso 1 1 calc R
H8B H -0.3039 0.1231 0.4176 0.044 Uiso 1 1 calc R
C9 C -0.1152(8) 0.1545(3) 0.35433(18) 0.0320(11) Uani 1 1 d .
C10 C 0.0731(8) 0.0792(3) 0.35533(15) 0.0279(9) Uani 1 1 d .
C11 C -0.3052(8) 0.1193(4) 0.31877(18) 0.0367(12) Uani 1 1 d .
H11A H -0.4488 0.1595 0.3183 0.044 Uiso 1 1 calc R
H11B H -0.3543 0.0554 0.3265 0.044 Uiso 1 1 calc R
C12 C -0.1659(8) 0.1244(3) 0.27067(18) 0.0299(11) Uani 1 1 d .
H12A H -0.2728 0.1133 0.2419 0.036 Uiso 1 1 calc R
C13 C -0.0791(8) 0.2253(3) 0.27279(17) 0.0324(11) Uani 1 1 d .
H13A H -0.2206 0.2655 0.2656 0.039 Uiso 1 1 calc R
C14 C -0.0115(8) 0.2400(3) 0.32725(16) 0.0324(12) Uani 1 1 d .
H14A H -0.0839 0.2975 0.3399 0.039 Uiso 1 1 calc R
H14B H 0.1651 0.2434 0.3313 0.039 Uiso 1 1 calc R
C15 C 0.1478(8) 0.0233(3) 0.23132(17) 0.0285(11) Uani 1 1 d .
C16 C 0.3484(8) -0.0343(3) 0.23675(17) 0.0320(12) Uani 1 1 d .
H16A H 0.3999 -0.0519 0.2684 0.038 Uiso 1 1 calc R
C17 C 0.4708(9) -0.0653(3) 0.19627(16) 0.0341(12) Uani 1 1 d .
H17A H 0.6092 -0.1028 0.2002 0.041 Uiso 1 1 calc R
C18 C 0.3942(9) -0.0422(3) 0.15015(17) 0.0319(11) Uani 1 1 d .
C19 C 0.1937(8) 0.0117(3) 0.14398(18) 0.0336(12) Uani 1 1 d .
H19A H 0.1395 0.0264 0.1120 0.040 Uiso 1 1 calc R
C20 C 0.0710(9) 0.0446(3) 0.18401(17) 0.0339(11) Uani 1 1 d .
H20A H -0.0670 0.0821 0.1795 0.041 Uiso 1 1 calc R
C21 C 0.1176(8) 0.2518(3) 0.23834(17) 0.0322(12) Uani 1 1 d .
C22 C 0.2024(9) 0.3351(4) 0.16462(18) 0.0386(13) Uani 1 1 d .
H22A H 0.3458 0.3547 0.1833 0.046 Uiso 1 1 calc R
H22B H 0.1304 0.3907 0.1497 0.046 Uiso 1 1 calc R
C23 C 0.2787(8) 0.2708(3) 0.12508(19) 0.0328(12) Uani 1 1 d .
C24 C 0.1403(8) 0.2600(4) 0.08378(19) 0.0397(13) Uani 1 1 d .
H24A H -0.0077 0.2922 0.0810 0.048 Uiso 1 1 calc R
C25 C 0.2141(11) 0.2031(4) 0.04638(19) 0.0433(14) Uani 1 1 d .
H25A H 0.1150 0.1959 0.0184 0.052 Uiso 1 1 calc R
C26 C 0.4299(11) 0.1565(3) 0.04904(19) 0.0424(13) Uani 1 1 d .
H26A H 0.4805 0.1176 0.0231 0.051 Uiso 1 1 calc R
C27 C 0.5708(9) 0.1673(3) 0.0901(2) 0.0427(12) Uani 1 1 d .
H27A H 0.7191 0.1353 0.0926 0.051 Uiso 1 1 calc R
C28 C 0.4973(8) 0.2248(4) 0.1279(2) 0.0382(13) Uani 1 1 d .
H28A H 0.5970 0.2327 0.1557 0.046 Uiso 1 1 calc R

loop_
_atom_site_aniso_label
_atom_site_aniso_U_11
_atom_site_aniso_U_22
_atom_site_aniso_U_33
_atom_site_aniso_U_23
_atom_site_aniso_U_13
_atom_site_aniso_U_12
Br1 0.0405(3) 0.0401(3) 0.0332(2) -0.0022(2) -0.0005(3) -0.0008(3)
O1 0.0265(18) 0.048(2) 0.046(2) 0.0024(18) 0.0000(16) -0.0021(17)
O2 0.0287(19) 0.0371(19) 0.040(2) 0.0055(15) -0.0013(16) 0.0016(15)
N1 0.023(2) 0.027(2) 0.034(2) 0.0039(18) -0.0027(17) -0.0021(17)
N2 0.027(2) 0.029(2) 0.036(2) 0.0005(17) -0.0002(18) 0.0018(18)
C1 0.021(2) 0.031(3) 0.034(3) 0.000(2) 0.006(2) -0.0038(19)
C2 0.033(2) 0.033(3) 0.031(3) -0.005(2) 0.007(2) -0.003(2)
C3 0.029(3) 0.042(3) 0.035(3) 0.002(2) 0.007(2) 0.008(2)
C4 0.039(3) 0.039(3) 0.033(3) 0.007(2) 0.005(3) 0.005(3)
C5 0.041(3) 0.043(3) 0.030(3) -0.002(3) 0.006(2) -0.009(3)
C6 0.031(3) 0.023(3) 0.039(3) -0.002(2) 0.010(2) -0.007(2)
C7 0.044(3) 0.031(3) 0.043(3) 0.000(2) 0.013(3) -0.001(2)
C8 0.028(2) 0.035(3) 0.047(3) 0.001(3) 0.009(3) 0.005(2)
C9 0.024(3) 0.029(3) 0.043(3) 0.001(2) 0.007(2) 0.001(2)
C10 0.023(2) 0.026(2) 0.034(2) -0.003(2) 0.006(2) -0.006(3)
C11 0.025(2) 0.034(3) 0.051(3) 0.009(2) -0.001(2) 0.000(2)
C12 0.020(2) 0.029(3) 0.041(3) 0.001(2) -0.003(2) -0.002(2)
C13 0.018(2) 0.033(3) 0.046(3) 0.003(2) 0.003(3) 0.001(2)
C14 0.024(3) 0.028(3) 0.046(3) -0.002(2) 0.004(2) 0.000(2)
C15 0.023(2) 0.031(3) 0.032(3) 0.002(2) -0.002(2) -0.006(2)
C16 0.032(3) 0.032(3) 0.032(3) 0.003(2) -0.004(2) 0.003(2)
C17 0.035(3) 0.031(3) 0.036(3) 0.000(2) -0.005(2) -0.001(2)
C18 0.029(3) 0.029(3) 0.038(3) -0.005(2) 0.000(2) -0.005(2)
C19 0.029(3) 0.038(3) 0.034(3) 0.008(2) -0.005(2) -0.002(2)
C20 0.021(2) 0.040(3) 0.040(3) 0.009(2) 0.001(3) 0.003(3)
C21 0.028(3) 0.032(3) 0.036(3) 0.001(2) -0.005(2) 0.000(2)
C22 0.041(3) 0.031(3) 0.044(3) 0.008(2) 0.003(3) -0.004(3)
C23 0.026(3) 0.030(3) 0.042(3) 0.005(2) 0.000(2) -0.007(2)
C24 0.032(3) 0.041(3) 0.047(3) 0.007(3) -0.003(2) -0.005(2)
C25 0.050(3) 0.037(3) 0.044(3) 0.005(3) -0.009(3) -0.008(3)
C26 0.045(3) 0.036(3) 0.046(3) 0.000(2) 0.014(3) 0.000(3)
C27 0.029(2) 0.041(3) 0.058(3) 0.004(3) 0.000(3) -0.003(3)
C28 0.032(3) 0.037(3) 0.045(3) -0.003(2) -0.004(2) -0.011(2)

loop_
_atom_type_symbol
_atom_type_description
_atom_type_scat_dispersion_real
_atom_type_scat_dispersion_imag
_atom_type_scat_source
C C 0.0033 0.0016 'International Tables Vol C Tables 4.2.6.8 and 6.1.1.4'
H H 0.0000 0.0000 'International Tables Vol C Tables 4.2.6.8 and 6.1.1.4'
N N 0.0061 0.0033 'International Tables Vol C Tables 4.2.6.8 and 6.1.1.4'
O O 0.0106 0.0060 'International Tables Vol C Tables 4.2.6.8 and 6.1.1.4'
Br Br -0.2901 2.4595 'International Tables Vol C Tables 4.2.6.8 and 6.1.1.4'

loop_
_geom_angle_atom_site_label_1
_geom_angle_atom_site_label_2
_geom_angle_atom_site_label_3
_geom_angle
C21 O2 C22 116.9(3)
C10 N1 N2 119.5(4)
N1 N2 C15 115.6(3)
N1 N2 C12 120.4(4)
C15 N2 C12 123.2(4)
C2 C1 C6 120.2(5)
C2 C1 C10 120.5(4)
C6 C1 C10 119.3(4)
C3 C2 C1 120.3(5)
C2 C3 C4 120.9(5)
C5 C4 C3 118.5(5)
C4 C5 C6 122.6(5)
C1 C6 C5 117.4(5)
C1 C6 C7 120.1(4)
C5 C6 C7 122.4(5)
C6 C7 C8 111.7(4)
C7 C8 C9 110.9(4)
C10 C9 C8 111.0(4)
C10 C9 C11 104.4(4)
C8 C9 C11 115.1(4)
C10 C9 C14 109.2(3)
C8 C9 C14 113.8(4)
C11 C9 C14 102.7(4)
N1 C10 C1 117.7(4)
N1 C10 C9 122.0(4)
C1 C10 C9 120.3(4)
C9 C11 C12 100.5(4)
N2 C12 C11 108.2(4)
N2 C12 C13 113.3(4)
C11 C12 C13 99.9(4)
C21 C13 C12 116.7(4)
C21 C13 C14 113.2(4)
C12 C13 C14 104.0(4)
C13 C14 C9 105.0(4)
C20 C15 N2 122.3(4)
C20 C15 C16 118.3(4)
N2 C15 C16 119.5(4)
C17 C16 C15 120.2(4)
C18 C17 C16 120.5(5)
C19 C18 C17 120.2(5)
C19 C18 Br1 120.7(4)
C17 C18 Br1 119.0(4)
C18 C19 C20 120.2(5)
C19 C20 C15 120.6(4)
O1 C21 O2 122.6(4)
O1 C21 C13 126.2(4)
O2 C21 C13 111.1(4)
O2 C22 C23 112.8(4)
C24 C23 C28 118.7(5)
C24 C23 C22 120.6(5)
C28 C23 C22 120.6(5)
C23 C24 C25 120.8(5)
C24 C25 C26 120.9(5)
C27 C26 C25 118.7(5)
C26 C27 C28 120.5(5)
C23 C28 C27 120.3(5)

loop_
_geom_bond_atom_site_label_1
_geom_bond_atom_site_label_2
_geom_bond_distance
Br1 C18 1.911(5)
O1 C21 1.202(5)
O2 C21 1.352(5)
O2 C22 1.465(5)
N1 C10 1.290(5)
N1 N2 1.368(5)
N2 C15 1.398(6)
N2 C12 1.471(6)
C1 C2 1.397(6)
C1 C6 1.401(6)
C1 C10 1.486(6)
C2 C3 1.371(6)
C3 C4 1.395(7)
C4 C5 1.372(7)
C5 C6 1.407(7)
C6 C7 1.491(7)
C7 C8 1.515(7)
C8 C9 1.526(7)
C9 C10 1.515(6)
C9 C11 1.527(7)
C9 C14 1.557(7)
C11 C12 1.531(7)
C12 C13 1.545(6)
C13 C21 1.496(6)
C13 C14 1.554(6)
C15 C20 1.400(6)
C15 C16 1.402(6)
C16 C17 1.378(6)
C17 C18 1.375(6)
C18 C19 1.374(7)
C19 C20 1.378(6)
C22 C23 1.492(7)
C23 C24 1.378(6)
C23 C28 1.390(7)
C24 C25 1.379(7)
C25 C26 1.381(8)
C26 C27 1.381(7)
C27 C28 1.392(7)
